data_7028644
loop_
_publ_author_name
'Zhao, Yi'
'Liang, Li-Li'
'Chen, Kai'
'Ji, Ning-Ning'
'Cheng, Xiao-Jie'
'Xiao, Xin'
'Zhang, Yun-Qian'
'Xue, Sai-Feng'
'Zhu, Qian-Jiang'
'Dong, Nan'
'Tao, Zhu'

_publ_section_title
;
 [CdCl4]2- anion-induced coordination of alkaline earth metal ions to
 cucurbit[7]uril, corresponding supramolecular self-assemblies and
 potential application.
;
_journal_issue 3
_journal_name_full 'Dalton transactions (Cambridge, England : 2003)'
_journal_page_first 929
_journal_page_last 932
_journal_paper_doi 10.1039/c3dt52213j
_journal_volume 43
_journal_year 2014
_chemical_formula_moiety 'C84 H116 N56 O44 Sr3, 4(Cd Cl4), 2(H3 O), 36(H2 O) '
_chemical_formula_sum 'C84 H196 Cd4 Cl16 N56 O82 Sr3'
_chemical_formula_weight 4582.63
_chemical_name_systematic
;
 ?
;
_space_group_IT_number 14
_symmetry_cell_setting monoclinic
_symmetry_space_group_name_Hall '-P 2yn'
_symmetry_space_group_name_H-M 'P 1 21/n 1'
_atom_sites_solution_hydrogens geom
_atom_sites_solution_primary direct
_atom_sites_solution_secondary difmap
_audit_creation_method SHELXL-97
_cell_angle_alpha 90.00
_cell_angle_beta 94.556(4)
_cell_angle_gamma 90.00
_cell_formula_units_Z 2
_cell_length_a 16.8058(19)
_cell_length_b 17.638(2)
_cell_length_c 29.047(4)
_cell_measurement_temperature 223(2)
_cell_volume 8582.9(18)
_computing_cell_refinement 'SAINT (Bruker, 2005)'
_computing_data_collection 'APEX2 (Bruker, 2005)'
_computing_data_reduction SAINT
_computing_molecular_graphics 'Ortep-3 for Windows (Farrugia, 1997)'
_computing_publication_material 'WinGX (Farrugia, 1999)'
_computing_structure_refinement 'SHELXL97 (Sheldrick, 2008)'
_computing_structure_solution 'SHELXS97 (Sheldrick, 2008)'
_diffrn_ambient_temperature 223(2)
_diffrn_measured_fraction_theta_full 0.987
_diffrn_measured_fraction_theta_max 0.987
_diffrn_measurement_device_type 'Bruker Smart Apex2 CCD Detector'
_diffrn_measurement_method '\f and \w scan'
_diffrn_radiation_monochromator graphite
_diffrn_radiation_source 'fine-focus sealed tube'
_diffrn_radiation_type MoK\a
_diffrn_radiation_wavelength 0.71073
_diffrn_reflns_av_R_equivalents 0.0898
_diffrn_reflns_av_sigmaI/netI 0.0957
_diffrn_reflns_limit_h_max 20
_diffrn_reflns_limit_h_min -20
_diffrn_reflns_limit_k_max 21
_diffrn_reflns_limit_k_min -21
_diffrn_reflns_limit_l_max 29
_diffrn_reflns_limit_l_min -35
_diffrn_reflns_number 76874
_diffrn_reflns_theta_full 26.00
_diffrn_reflns_theta_max 26.00
_diffrn_reflns_theta_min 1.35
_exptl_absorpt_coefficient_mu 1.771
_exptl_absorpt_correction_T_max 0.7647
_exptl_absorpt_correction_T_min 0.6758
_exptl_absorpt_correction_type multi-scan
_exptl_absorpt_process_details 'SADABS (Bruker, 2008)'
_exptl_crystal_colour colorless
_exptl_crystal_density_diffrn 1.773
_exptl_crystal_density_method 'not measured'
_exptl_crystal_description prism
_exptl_crystal_F_000 4652
_exptl_crystal_size_max 0.24
_exptl_crystal_size_mid 0.19
_exptl_crystal_size_min 0.16
_platon_squeeze_details
;
;
_refine_diff_density_max 1.313
_refine_diff_density_min -0.990
_refine_diff_density_rms 0.128
_refine_ls_extinction_method none
_refine_ls_goodness_of_fit_ref 0.936
_refine_ls_hydrogen_treatment constr
_refine_ls_matrix_type full
_refine_ls_number_parameters 938
_refine_ls_number_reflns 16627
_refine_ls_number_restraints 0
_refine_ls_restrained_S_all 0.936
_refine_ls_R_factor_all 0.1074
_refine_ls_R_factor_gt 0.0632
_refine_ls_shift/su_max 0.001
_refine_ls_shift/su_mean 0.000
_refine_ls_structure_factor_coef Fsqd
_refine_ls_weighting_details 'calc w=1/[\s^2^(Fo^2^)+(0.1167P)^2^+0.0000P] where P=(Fo^2^+2Fc^2^)/3'
_refine_ls_weighting_scheme calc
_refine_ls_wR_factor_gt 0.1755
_refine_ls_wR_factor_ref 0.1935
_reflns_number_gt 9482
_reflns_number_total 16627
_reflns_threshold_expression >2sigma(I)
_cod_data_source_file c3dt52213j.txt
_cod_data_source_block complex
_cod_original_cell_volume 8582.8(17)
_cod_original_sg_symbol_H-M 'P 21/n'
_cod_database_code 7028644

loop_
_symmetry_equiv_pos_as_xyz
'x, y, z'
'-x+1/2, y+1/2, -z+1/2'
'-x, -y, -z'
'x-1/2, -y-1/2, z-1/2'

loop_
_atom_site_label
_atom_site_type_symbol
_atom_site_fract_x
_atom_site_fract_y
_atom_site_fract_z
_atom_site_U_iso_or_equiv
_atom_site_adp_type
_atom_site_occupancy
_atom_site_symmetry_multiplicity
_atom_site_calc_flag
_atom_site_refinement_flags
O1W O 0.3256(3) 0.3640(3) 0.8590(2) 0.0810(17) Uani 1 1 d .
O2W O 0.2542(3) 0.5281(4) 0.8025(3) 0.105(3) Uani 1 1 d .
O3W O 0.5108(5) 0.5272(3) 0.9015(2) 0.117(3) Uani 1 1 d .
O4W O 0.3217(8) 0.5004(5) 0.9179(4) 0.193(5) Uani 1 1 d .
O5W O 0.0613(7) 0.4937(4) 0.8277(3) 0.165(4) Uani 1 1 d .
O6W O -0.1084(11) 0.4669(11) 0.8808(7) 0.348(11) Uani 1 1 d .
O7W O 0.0909(16) 0.5458(8) 0.9189(4) 0.393(16) Uani 1 1 d .
O9W O 0.1534(7) 0.3435(7) 0.8641(7) 0.301(10) Uani 1 1 d .
Cl1 Cl -0.11986(9) -0.07994(10) 0.87701(7) 0.0592(5) Uani 1 1 d .
Cl2 Cl -0.27669(10) 0.06577(11) 0.80461(7) 0.0604(5) Uani 1 1 d .
Cl3 Cl -0.35472(10) -0.11262(12) 0.88015(6) 0.0616(5) Uani 1 1 d .
Cl4 Cl -0.25043(13) -0.14430(15) 0.76367(9) 0.0919(8) Uani 1 1 d .
Cl5 Cl 0.36249(9) -0.21942(10) 0.97172(6) 0.0482(4) Uani 1 1 d .
Cl6 Cl 0.11180(10) -0.20946(12) 0.96336(7) 0.0630(5) Uani 1 1 d .
Cl7 Cl 0.24843(11) -0.09227(12) 1.05972(6) 0.0618(5) Uani 1 1 d .
Cl8 Cl 0.23703(14) -0.31665(15) 1.06295(9) 0.0931(8) Uani 1 1 d .
Cd1 Cd -0.25112(3) -0.06330(3) 0.833786(19) 0.05301(17) Uani 1 1 d .
Cd2 Cd 0.23771(3) -0.20460(3) 1.011173(18) 0.05239(17) Uani 1 1 d .
Sr1 Sr 0.39457(3) 0.49637(3) 0.84041(2) 0.03780(17) Uani 1 1 d .
Sr2 Sr 0.03376(9) 0.41891(7) 0.89575(4) 0.0477(3) Uani 0.50 1 d P
C1 C 0.5288(3) 0.3301(3) 0.8325(2) 0.0323(14) Uani 1 1 d .
C2 C 0.5883(3) 0.2101(3) 0.8345(2) 0.0313(13) Uani 1 1 d .
H2 H 0.6443 0.2013 0.8464 0.038 Uiso 1 1 calc R
C3 C 0.5835(3) 0.2405(3) 0.7845(2) 0.0311(13) Uani 1 1 d .
H3 H 0.6369 0.2442 0.7725 0.037 Uiso 1 1 calc R
C4 C 0.5152(3) 0.1252(3) 0.7864(2) 0.0416(16) Uani 1 1 d .
C5 C 0.5340(3) 0.3686(3) 0.7533(2) 0.0322(13) Uani 1 1 d .
H5A H 0.5796 0.3678 0.7343 0.039 Uiso 1 1 calc R
H5B H 0.5318 0.4191 0.7673 0.039 Uiso 1 1 calc R
C6 C 0.5183(4) 0.1839(4) 0.7104(2) 0.0431(16) Uani 1 1 d .
H6A H 0.5098 0.1314 0.7002 0.052 Uiso 1 1 calc R
H6B H 0.5656 0.2029 0.6964 0.052 Uiso 1 1 calc R
C7 C 0.3910(3) 0.3918(3) 0.7313(2) 0.0330(13) Uani 1 1 d .
C8 C 0.4540(3) 0.3096(3) 0.6835(2) 0.0336(14) Uani 1 1 d .
H8 H 0.4956 0.3213 0.6622 0.040 Uiso 1 1 calc R
C9 C 0.3695(3) 0.3271(3) 0.66154(19) 0.0297(13) Uani 1 1 d .
H9 H 0.3705 0.3552 0.6321 0.036 Uiso 1 1 calc R
C10 C 0.3804(3) 0.1970(3) 0.6742(2) 0.0331(13) Uani 1 1 d .
C11 C 0.2642(3) 0.4189(3) 0.6863(2) 0.0338(14) Uani 1 1 d .
H11A H 0.2637 0.4594 0.7094 0.041 Uiso 1 1 calc R
H11B H 0.2684 0.4428 0.6561 0.041 Uiso 1 1 calc R
C12 C 0.2619(3) 0.2394(3) 0.62432(19) 0.0309(13) Uani 1 1 d .
H12A H 0.2649 0.2709 0.5967 0.037 Uiso 1 1 calc R
H12B H 0.2603 0.1863 0.6145 0.037 Uiso 1 1 calc R
C13 C 0.1362(3) 0.3888(3) 0.7168(2) 0.0335(14) Uani 1 1 d .
C14 C 0.1580(3) 0.3341(3) 0.64635(19) 0.0287(13) Uani 1 1 d .
H14 H 0.1635 0.3611 0.6169 0.034 Uiso 1 1 calc R
C15 C 0.0696(3) 0.3227(3) 0.65575(19) 0.0304(13) Uani 1 1 d .
H15 H 0.0332 0.3495 0.6327 0.037 Uiso 1 1 calc R
C16 C 0.1299(3) 0.2040(3) 0.64611(18) 0.0308(13) Uani 1 1 d .
C17 C -0.0091(3) 0.3697(3) 0.7219(2) 0.0382(15) Uani 1 1 d .
H17A H -0.0010 0.4128 0.7431 0.046 Uiso 1 1 calc R
H17B H -0.0499 0.3841 0.6975 0.046 Uiso 1 1 calc R
C18 C -0.0152(3) 0.2024(3) 0.6550(2) 0.0360(14) Uani 1 1 d .
H18A H -0.0570 0.2319 0.6377 0.043 Uiso 1 1 calc R
H18B H -0.0118 0.1532 0.6396 0.043 Uiso 1 1 calc R
C19 C -0.0495(3) 0.3120(4) 0.7926(2) 0.0400(15) Uani 1 1 d .
C20 C -0.0837(3) 0.2433(3) 0.7253(2) 0.0342(14) Uani 1 1 d .
H20 H -0.1310 0.2619 0.7061 0.041 Uiso 1 1 calc R
C21 C -0.1076(3) 0.1976(3) 0.7673(2) 0.0355(14) Uani 1 1 d .
H21 H -0.1643 0.1820 0.7638 0.043 Uiso 1 1 calc R
C22 C -0.0203(3) 0.1270(3) 0.7265(2) 0.0334(14) Uani 1 1 d .
C23 C -0.1241(4) 0.2421(4) 0.8499(2) 0.0404(15) Uani 1 1 d .
H23A H -0.1294 0.2927 0.8631 0.048 Uiso 1 1 calc R
H23B H -0.1775 0.2195 0.8458 0.048 Uiso 1 1 calc R
C24 C -0.0592(3) 0.0691(3) 0.7983(2) 0.0339(14) Uani 1 1 d .
H24A H -0.0319 0.0254 0.7858 0.041 Uiso 1 1 calc R
H24B H -0.1155 0.0555 0.7996 0.041 Uiso 1 1 calc R
C25 C -0.0242(4) 0.2253(4) 0.9154(2) 0.0394(15) Uani 1 1 d .
C26 C -0.0717(3) 0.1156(3) 0.8802(2) 0.0334(13) Uani 1 1 d .
H26 H -0.1258 0.0931 0.8789 0.040 Uiso 1 1 calc R
C27 C -0.0222(3) 0.0950(3) 0.9259(2) 0.0347(14) Uani 1 1 d .
H27 H -0.0556 0.0727 0.9490 0.042 Uiso 1 1 calc R
C28 C 0.0333(3) 0.0355(3) 0.8644(2) 0.0336(14) Uani 1 1 d .
C29 C 0.0589(4) 0.1773(4) 0.9840(2) 0.0440(16) Uani 1 1 d .
H29A H 0.0591 0.2313 0.9920 0.053 Uiso 1 1 calc R
H29B H 0.0339 0.1497 1.0083 0.053 Uiso 1 1 calc R
C30 C 0.0814(3) -0.0100(4) 0.9414(2) 0.0406(15) Uani 1 1 d .
H30A H 0.0491 -0.0240 0.9668 0.049 Uiso 1 1 calc R
H30B H 0.0919 -0.0564 0.9243 0.049 Uiso 1 1 calc R
C31 C 0.2030(4) 0.2009(4) 0.9855(2) 0.0437(16) Uani 1 1 d .
C32 C 0.1645(3) 0.0760(3) 0.9968(2) 0.0373(14) Uani 1 1 d .
H32 H 0.1391 0.0592 1.0246 0.045 Uiso 1 1 calc R
C33 C 0.2554(3) 0.0834(3) 1.0061(2) 0.0378(14) Uani 1 1 d .
H33 H 0.2728 0.0695 1.0383 0.045 Uiso 1 1 calc R
C34 C 0.2278(3) -0.0099(3) 0.9501(2) 0.0357(14) Uani 1 1 d .
C35 C 0.3483(4) 0.1983(4) 1.0081(2) 0.0471(17) Uani 1 1 d .
H35A H 0.3717 0.1795 1.0379 0.057 Uiso 1 1 calc R
H35B H 0.3406 0.2532 1.0110 0.057 Uiso 1 1 calc R
C36 C 0.3690(3) 0.0031(3) 0.9793(2) 0.0408(15) Uani 1 1 d .
H36A H 0.3696 -0.0486 0.9671 0.049 Uiso 1 1 calc R
H36B H 0.3858 0.0006 1.0124 0.049 Uiso 1 1 calc R
C37 C 0.4316(4) 0.2423(4) 0.9486(2) 0.0387(15) Uani 1 1 d .
C38 C 0.4590(3) 0.1203(3) 0.9750(2) 0.0377(15) Uani 1 1 d .
H38 H 0.4851 0.1139 1.0066 0.045 Uiso 1 1 calc R
C39 C 0.5194(3) 0.1415(3) 0.9404(2) 0.0336(14) Uani 1 1 d .
H39 H 0.5751 0.1371 0.9540 0.040 Uiso 1 1 calc R
C40 C 0.4493(3) 0.0333(3) 0.9136(2) 0.0349(14) Uani 1 1 d .
C41 C 0.5530(3) 0.2711(3) 0.9093(2) 0.0346(14) Uani 1 1 d .
H41A H 0.5400 0.3226 0.9189 0.041 Uiso 1 1 calc R
H41B H 0.6072 0.2596 0.9223 0.041 Uiso 1 1 calc R
C42 C 0.5533(3) 0.0805(3) 0.8649(2) 0.0397(15) Uani 1 1 d .
H42A H 0.6091 0.0799 0.8776 0.048 Uiso 1 1 calc R
H42B H 0.5422 0.0316 0.8497 0.048 Uiso 1 1 calc R
N1 N 0.5516(3) 0.2691(3) 0.86028(17) 0.0349(12) Uani 1 1 d .
N2 N 0.5471(3) 0.3146(3) 0.78887(17) 0.0321(11) Uani 1 1 d .
N3 N 0.5434(3) 0.1394(3) 0.83115(17) 0.0336(11) Uani 1 1 d .
N4 N 0.5341(3) 0.1844(3) 0.75969(18) 0.0394(13) Uani 1 1 d .
N5 N 0.4605(3) 0.3565(3) 0.72319(17) 0.0327(11) Uani 1 1 d .
N6 N 0.3341(2) 0.3713(3) 0.69697(16) 0.0293(11) Uani 1 1 d .
N7 N 0.4501(3) 0.2287(3) 0.69342(17) 0.0369(12) Uani 1 1 d .
N8 N 0.3337(3) 0.2518(3) 0.65513(16) 0.0314(11) Uani 1 1 d .
N9 N 0.1895(3) 0.3776(3) 0.68542(16) 0.0319(11) Uani 1 1 d .
N10 N 0.0661(3) 0.3536(3) 0.70114(16) 0.0316(11) Uani 1 1 d .
N11 N 0.1891(2) 0.2569(2) 0.64521(15) 0.0289(10) Uani 1 1 d .
N12 N 0.0599(3) 0.2414(2) 0.65268(17) 0.0323(11) Uani 1 1 d .
N13 N -0.0374(3) 0.3054(3) 0.74700(17) 0.0333(11) Uani 1 1 d .
N14 N -0.0923(3) 0.2493(3) 0.80477(17) 0.0371(12) Uani 1 1 d .
N15 N -0.0385(3) 0.1901(3) 0.70094(16) 0.0313(11) Uani 1 1 d .
N16 N -0.0536(3) 0.1323(3) 0.76751(17) 0.0347(11) Uani 1 1 d .
N17 N -0.0747(3) 0.1963(3) 0.88182(17) 0.0362(12) Uani 1 1 d .
N18 N 0.0110(3) 0.1668(3) 0.94046(17) 0.0386(12) Uani 1 1 d .
N19 N -0.0248(3) 0.0839(3) 0.84471(17) 0.0364(12) Uani 1 1 d .
N20 N 0.0356(3) 0.0416(3) 0.91084(17) 0.0333(11) Uani 1 1 d .
N21 N 0.1399(3) 0.1521(3) 0.98302(18) 0.0437(13) Uani 1 1 d .
N22 N 0.2706(3) 0.1622(3) 0.99747(18) 0.0433(13) Uani 1 1 d .
N23 N 0.1559(3) 0.0205(3) 0.96060(17) 0.0364(12) Uani 1 1 d .
N24 N 0.2881(3) 0.0317(3) 0.97372(17) 0.0357(11) Uani 1 1 d .
N25 N 0.4047(3) 0.1839(3) 0.97250(18) 0.0409(12) Uani 1 1 d .
N26 N 0.4985(3) 0.2190(3) 0.92836(18) 0.0383(12) Uani 1 1 d .
N27 N 0.4263(3) 0.0486(3) 0.95658(17) 0.0364(12) Uani 1 1 d .
N28 N 0.5022(3) 0.0880(3) 0.90305(17) 0.0363(12) Uani 1 1 d .
O1 O 0.5005(2) 0.3896(2) 0.84623(14) 0.0390(10) Uani 1 1 d .
O2 O 0.3797(2) 0.4352(2) 0.76222(14) 0.0389(10) Uani 1 1 d .
O3 O 0.1470(2) 0.4242(2) 0.75313(15) 0.0452(11) Uani 1 1 d .
O4 O -0.0266(3) 0.3630(3) 0.81902(16) 0.0544(12) Uani 1 1 d .
O5 O -0.0102(3) 0.2929(3) 0.92323(16) 0.0515(12) Uani 1 1 d .
O6 O 0.1975(3) 0.2696(3) 0.97807(19) 0.0627(14) Uani 1 1 d .
O7 O 0.4017(3) 0.3053(2) 0.94452(16) 0.0519(12) Uani 1 1 d .
O8 O 0.4808(3) 0.0668(3) 0.77331(17) 0.0551(12) Uani 1 1 d .
O9 O 0.3648(2) 0.1293(2) 0.67316(15) 0.0449(11) Uani 1 1 d .
O10 O 0.1369(2) 0.1354(2) 0.64194(14) 0.0360(10) Uani 1 1 d .
O11 O 0.0182(2) 0.0725(2) 0.71379(14) 0.0406(10) Uani 1 1 d .
O12 O 0.0764(2) -0.0052(2) 0.84311(15) 0.0464(11) Uani 1 1 d .
O13 O 0.2374(2) -0.0632(2) 0.92435(14) 0.0406(10) Uani 1 1 d .
O14 O 0.4283(2) -0.0209(2) 0.89040(17) 0.0518(12) Uani 1 1 d .

loop_
_atom_site_aniso_label
_atom_site_aniso_U_11
_atom_site_aniso_U_22
_atom_site_aniso_U_33
_atom_site_aniso_U_23
_atom_site_aniso_U_13
_atom_site_aniso_U_12
O1W 0.070(3) 0.067(4) 0.107(5) 0.026(3) 0.015(3) -0.008(3)
O2W 0.057(3) 0.105(5) 0.146(6) -0.080(5) -0.029(4) 0.024(3)
O3W 0.181(7) 0.065(4) 0.091(5) -0.012(4) -0.074(5) 0.032(4)
O4W 0.324(15) 0.127(8) 0.147(9) 0.001(6) 0.144(10) -0.014(8)
O5W 0.294(13) 0.083(5) 0.126(7) -0.018(5) 0.058(8) -0.080(6)
O6W 0.32(2) 0.37(2) 0.36(2) -0.155(19) 0.022(17) 0.187(18)
O7W 0.84(5) 0.182(12) 0.135(11) 0.039(9) -0.118(18) -0.175(19)
O9W 0.110(8) 0.183(11) 0.61(3) 0.077(15) 0.044(12) 0.038(8)
Cl1 0.0411(9) 0.0588(11) 0.0772(14) -0.0015(10) 0.0020(8) -0.0049(8)
Cl2 0.0487(9) 0.0701(12) 0.0646(13) 0.0102(10) 0.0184(9) 0.0064(8)
Cl3 0.0536(10) 0.0938(15) 0.0367(10) 0.0088(10) -0.0005(8) -0.0301(10)
Cl4 0.0669(13) 0.118(2) 0.0941(18) -0.0456(15) 0.0302(12) -0.0368(13)
Cl5 0.0418(8) 0.0703(12) 0.0325(9) -0.0049(8) 0.0027(7) 0.0044(7)
Cl6 0.0394(9) 0.0908(14) 0.0592(12) 0.0080(11) 0.0063(8) -0.0014(9)
Cl7 0.0614(11) 0.0780(13) 0.0477(11) -0.0088(10) 0.0156(8) -0.0065(9)
Cl8 0.0747(14) 0.1063(19) 0.102(2) 0.0454(16) 0.0271(13) 0.0027(13)
Cd1 0.0389(3) 0.0614(4) 0.0595(4) 0.0031(3) 0.0085(2) -0.0106(2)
Cd2 0.0433(3) 0.0681(4) 0.0463(3) -0.0006(3) 0.0067(2) -0.0004(2)
Sr1 0.0488(3) 0.0304(3) 0.0347(4) -0.0035(3) 0.0062(3) 0.0026(2)
Sr2 0.0840(9) 0.0289(6) 0.0295(7) 0.0024(5) 0.0010(6) -0.0234(6)
C1 0.029(3) 0.029(3) 0.038(4) -0.002(3) -0.002(3) -0.004(2)
C2 0.029(3) 0.034(3) 0.031(3) 0.000(3) 0.003(2) 0.003(2)
C3 0.033(3) 0.030(3) 0.031(3) -0.001(3) 0.004(2) 0.002(2)
C4 0.036(3) 0.028(3) 0.061(5) -0.007(3) 0.002(3) 0.005(3)
C5 0.032(3) 0.032(3) 0.032(3) -0.004(3) 0.001(2) -0.006(2)
C6 0.042(3) 0.052(4) 0.035(4) -0.011(3) 0.003(3) 0.014(3)
C7 0.041(3) 0.029(3) 0.028(3) 0.000(3) -0.003(3) -0.009(3)
C8 0.031(3) 0.034(3) 0.036(4) 0.005(3) 0.007(3) 0.001(2)
C9 0.037(3) 0.029(3) 0.024(3) 0.002(3) 0.005(2) -0.002(2)
C10 0.037(3) 0.035(4) 0.029(3) -0.006(3) 0.011(3) 0.005(3)
C11 0.034(3) 0.026(3) 0.041(4) 0.000(3) 0.002(3) 0.000(2)
C12 0.037(3) 0.030(3) 0.025(3) -0.002(3) -0.002(2) 0.003(2)
C13 0.038(3) 0.030(3) 0.033(4) -0.001(3) 0.006(3) -0.001(3)
C14 0.038(3) 0.030(3) 0.017(3) 0.003(2) -0.001(2) -0.003(2)
C15 0.033(3) 0.032(3) 0.026(3) 0.006(3) 0.001(2) 0.003(2)
C16 0.037(3) 0.040(4) 0.015(3) 0.001(3) 0.004(2) -0.006(3)
C17 0.042(3) 0.032(3) 0.041(4) 0.004(3) 0.007(3) 0.008(3)
C18 0.033(3) 0.036(3) 0.039(4) 0.005(3) -0.002(3) -0.001(2)
C19 0.037(3) 0.042(4) 0.043(4) 0.009(3) 0.013(3) 0.005(3)
C20 0.024(3) 0.041(4) 0.037(4) 0.003(3) 0.005(2) 0.009(2)
C21 0.029(3) 0.029(3) 0.048(4) 0.003(3) 0.004(3) 0.007(2)
C22 0.030(3) 0.035(3) 0.035(4) 0.002(3) 0.005(3) -0.002(3)
C23 0.043(3) 0.043(4) 0.037(4) 0.003(3) 0.012(3) 0.008(3)
C24 0.040(3) 0.031(3) 0.031(3) 0.002(3) 0.005(3) -0.004(2)
C25 0.048(4) 0.037(4) 0.036(4) -0.005(3) 0.018(3) 0.001(3)
C26 0.037(3) 0.038(4) 0.027(3) -0.002(3) 0.014(3) 0.000(3)
C27 0.036(3) 0.040(4) 0.029(3) 0.000(3) 0.013(3) 0.000(3)
C28 0.035(3) 0.027(3) 0.038(4) -0.001(3) 0.005(3) -0.007(3)
C29 0.055(4) 0.041(4) 0.037(4) -0.013(3) 0.010(3) 0.005(3)
C30 0.040(3) 0.044(4) 0.039(4) 0.001(3) 0.011(3) 0.001(3)
C31 0.059(4) 0.043(4) 0.030(4) 0.000(3) 0.015(3) 0.007(3)
C32 0.048(3) 0.043(4) 0.022(3) -0.002(3) 0.005(3) 0.001(3)
C33 0.046(3) 0.037(4) 0.030(4) -0.002(3) 0.001(3) -0.005(3)
C34 0.041(3) 0.036(4) 0.030(4) 0.007(3) 0.003(3) 0.000(3)
C35 0.055(4) 0.048(4) 0.039(4) -0.014(3) 0.011(3) -0.013(3)
C36 0.037(3) 0.035(4) 0.050(4) 0.010(3) -0.002(3) 0.002(3)
C37 0.053(4) 0.033(4) 0.029(4) 0.000(3) -0.001(3) 0.002(3)
C38 0.045(3) 0.042(4) 0.025(3) 0.005(3) -0.002(3) -0.007(3)
C39 0.032(3) 0.033(3) 0.035(4) 0.007(3) -0.002(3) -0.002(2)
C40 0.039(3) 0.031(3) 0.035(4) -0.006(3) 0.008(3) 0.000(3)
C41 0.047(3) 0.027(3) 0.027(3) 0.004(3) -0.009(3) -0.006(3)
C42 0.038(3) 0.036(3) 0.047(4) 0.007(3) 0.013(3) 0.002(3)
N1 0.048(3) 0.025(3) 0.031(3) 0.002(2) -0.001(2) -0.001(2)
N2 0.038(3) 0.028(3) 0.030(3) 0.006(2) 0.004(2) 0.001(2)
N3 0.037(3) 0.031(3) 0.034(3) -0.003(2) 0.005(2) -0.003(2)
N4 0.041(3) 0.029(3) 0.047(3) 0.000(3) -0.006(2) 0.003(2)
N5 0.031(2) 0.033(3) 0.033(3) -0.001(2) -0.004(2) 0.001(2)
N6 0.031(2) 0.030(3) 0.027(3) -0.004(2) 0.003(2) 0.0026(19)
N7 0.036(3) 0.035(3) 0.039(3) -0.005(2) -0.001(2) 0.006(2)
N8 0.034(2) 0.028(3) 0.031(3) -0.004(2) -0.001(2) -0.001(2)
N9 0.032(2) 0.036(3) 0.028(3) -0.003(2) 0.003(2) 0.000(2)
N10 0.037(3) 0.030(3) 0.028(3) -0.003(2) 0.001(2) -0.001(2)
N11 0.035(2) 0.026(3) 0.027(3) 0.003(2) 0.007(2) 0.002(2)
N12 0.034(2) 0.025(3) 0.037(3) 0.001(2) -0.002(2) -0.001(2)
N13 0.039(3) 0.031(3) 0.030(3) 0.002(2) 0.007(2) 0.003(2)
N14 0.045(3) 0.035(3) 0.033(3) -0.003(2) 0.010(2) 0.005(2)
N15 0.039(3) 0.028(3) 0.028(3) 0.005(2) 0.006(2) 0.003(2)
N16 0.039(3) 0.031(3) 0.036(3) 0.004(2) 0.018(2) 0.007(2)
N17 0.043(3) 0.038(3) 0.029(3) 0.000(2) 0.009(2) 0.006(2)
N18 0.053(3) 0.038(3) 0.024(3) -0.011(2) 0.002(2) 0.002(2)
N19 0.034(3) 0.040(3) 0.037(3) 0.001(2) 0.011(2) 0.007(2)
N20 0.031(2) 0.035(3) 0.034(3) -0.006(2) 0.003(2) 0.003(2)
N21 0.046(3) 0.042(3) 0.043(3) -0.005(3) 0.007(2) 0.002(2)
N22 0.047(3) 0.040(3) 0.045(3) -0.005(3) 0.014(3) -0.002(2)
N23 0.033(3) 0.045(3) 0.031(3) -0.009(2) 0.003(2) 0.002(2)
N24 0.037(3) 0.036(3) 0.034(3) -0.002(2) 0.001(2) -0.001(2)
N25 0.052(3) 0.036(3) 0.036(3) -0.001(2) 0.011(2) -0.001(2)
N26 0.051(3) 0.026(3) 0.038(3) 0.004(2) 0.002(2) -0.005(2)
N27 0.043(3) 0.031(3) 0.036(3) 0.000(2) 0.006(2) -0.005(2)
N28 0.046(3) 0.030(3) 0.034(3) -0.005(2) 0.007(2) -0.002(2)
O1 0.049(2) 0.029(2) 0.039(3) -0.005(2) 0.0017(19) 0.0030(19)
O2 0.039(2) 0.040(2) 0.036(3) -0.009(2) -0.0020(19) 0.0008(18)
O3 0.051(3) 0.047(3) 0.038(3) -0.011(2) 0.006(2) -0.002(2)
O4 0.076(3) 0.052(3) 0.038(3) -0.005(2) 0.017(2) -0.011(3)
O5 0.066(3) 0.039(3) 0.050(3) 0.001(2) 0.008(2) 0.004(2)
O6 0.072(3) 0.041(3) 0.076(4) 0.001(3) 0.015(3) 0.004(2)
O7 0.071(3) 0.034(3) 0.052(3) 0.007(2) 0.014(2) 0.008(2)
O8 0.058(3) 0.043(3) 0.064(3) -0.013(2) -0.003(2) -0.007(2)
O9 0.050(2) 0.029(2) 0.055(3) 0.000(2) -0.001(2) 0.0032(19)
O10 0.043(2) 0.018(2) 0.048(3) -0.0037(19) 0.0065(19) -0.0006(17)
O11 0.050(2) 0.039(2) 0.035(3) 0.007(2) 0.015(2) 0.008(2)
O12 0.042(2) 0.054(3) 0.044(3) -0.009(2) 0.011(2) 0.011(2)
O13 0.045(2) 0.045(3) 0.032(2) -0.009(2) 0.0052(19) 0.0004(19)
O14 0.051(3) 0.036(3) 0.071(3) -0.015(2) 0.020(2) -0.012(2)

loop_
_atom_type_symbol
_atom_type_description
_atom_type_scat_dispersion_real
_atom_type_scat_dispersion_imag
_atom_type_scat_source
C C 0.0033 0.0016 'International Tables Vol C Tables 4.2.6.8 and 6.1.1.4'
H H 0.0000 0.0000 'International Tables Vol C Tables 4.2.6.8 and 6.1.1.4'
N N 0.0061 0.0033 'International Tables Vol C Tables 4.2.6.8 and 6.1.1.4'
O O 0.0106 0.0060 'International Tables Vol C Tables 4.2.6.8 and 6.1.1.4'
Cl Cl 0.1484 0.1585 'International Tables Vol C Tables 4.2.6.8 and 6.1.1.4'
Sr Sr -1.5307 3.2498 'International Tables Vol C Tables 4.2.6.8 and 6.1.1.4'
Cd Cd -0.8075 1.2024 'International Tables Vol C Tables 4.2.6.8 and 6.1.1.4'

loop_
_geom_angle_atom_site_label_1
_geom_angle_atom_site_label_2
_geom_angle_atom_site_label_3
_geom_angle
_geom_angle_site_symmetry_1
_geom_angle_site_symmetry_3
Cl3 Cd1 Cl2 114.04(7) . .
Cl3 Cd1 Cl1 108.93(6) . .
Cl2 Cd1 Cl1 114.26(6) . .
Cl3 Cd1 Cl4 107.25(7) . .
Cl2 Cd1 Cl4 105.18(9) . .
Cl1 Cd1 Cl4 106.63(8) . .
Cl7 Cd2 Cl6 112.34(7) . .
Cl7 Cd2 Cl5 109.11(6) . .
Cl6 Cd2 Cl5 117.39(6) . .
Cl7 Cd2 Cl8 107.52(9) . .
Cl6 Cd2 Cl8 105.74(8) . .
Cl5 Cd2 Cl8 103.91(7) . .
O2 Sr1 O10 125.73(13) . 2_556
O2 Sr1 O2W 71.67(16) . .
O10 Sr1 O2W 71.52(15) 2_556 .
O2 Sr1 O1 76.40(12) . .
O10 Sr1 O1 146.40(12) 2_556 .
O2W Sr1 O1 141.77(15) . .
O2 Sr1 O3W 136.5(2) . .
O10 Sr1 O3W 79.57(16) 2_556 .
O2W Sr1 O3W 149.3(2) . .
O1 Sr1 O3W 68.30(17) . .
O2 Sr1 O11 72.26(13) . 2_556
O10 Sr1 O11 76.31(13) 2_556 2_556
O2W Sr1 O11 99.7(2) . 2_556
O1 Sr1 O11 89.84(13) . 2_556
O3W Sr1 O11 82.9(2) . 2_556
O2 Sr1 O4W 139.6(3) . .
O10 Sr1 O4W 71.8(2) 2_556 .
O2W Sr1 O4W 83.6(4) . .
O1 Sr1 O4W 109.0(3) . .
O3W Sr1 O4W 77.7(4) . .
O11 Sr1 O4W 145.1(2) 2_556 .
O2 Sr1 O1W 78.15(17) . .
O10 Sr1 O1W 133.77(16) 2_556 .
O2W Sr1 O1W 83.1(2) . .
O1 Sr1 O1W 70.11(15) . .
O3W Sr1 O1W 111.0(2) . .
O11 Sr1 O1W 147.51(16) 2_556 .
O4W Sr1 O1W 67.4(2) . .
O5W Sr2 O5 144.9(2) . .
O5W Sr2 O7W 69.0(4) . .
O5 Sr2 O7W 145.8(3) . .
O5W Sr2 O6W 85.3(6) . .
O5 Sr2 O6W 93.1(6) . .
O7W Sr2 O6W 94.8(8) . .
O5W Sr2 O4 66.0(2) . .
O5 Sr2 O4 80.17(15) . .
O7W Sr2 O4 133.7(3) . .
O6W Sr2 O4 71.3(4) . .
O5W Sr2 O9W 78.0(5) . .
O5 Sr2 O9W 85.2(3) . .
O7W Sr2 O9W 104.9(7) . .
O6W Sr2 O9W 147.3(6) . .
O4 Sr2 O9W 76.3(4) . .
O1 C1 N2 126.5(5) . .
O1 C1 N1 124.9(6) . .
N2 C1 N1 108.5(5) . .
N1 C2 N3 114.2(4) . .
N1 C2 C3 104.1(4) . .
N3 C2 C3 104.3(4) . .
N1 C2 H2 111.3 . .
N3 C2 H2 111.3 . .
C3 C2 H2 111.3 . .
N4 C3 N2 115.5(4) . .
N4 C3 C2 102.5(4) . .
N2 C3 C2 102.8(4) . .
N4 C3 H3 111.8 . .
N2 C3 H3 111.8 . .
C2 C3 H3 111.8 . .
O8 C4 N4 126.6(6) . .
O8 C4 N3 124.5(6) . .
N4 C4 N3 108.9(5) . .
N2 C5 N5 114.4(4) . .
N2 C5 H5A 108.7 . .
N5 C5 H5A 108.7 . .
N2 C5 H5B 108.7 . .
N5 C5 H5B 108.7 . .
H5A C5 H5B 107.6 . .
N4 C6 N7 114.6(5) . .
N4 C6 H6A 108.6 . .
N7 C6 H6A 108.6 . .
N4 C6 H6B 108.6 . .
N7 C6 H6B 108.6 . .
H6A C6 H6B 107.6 . .
O2 C7 N5 127.4(5) . .
O2 C7 N6 124.5(5) . .
N5 C7 N6 108.1(5) . .
N5 C8 N7 114.3(5) . .
N5 C8 C9 103.2(4) . .
N7 C8 C9 102.9(4) . .
N5 C8 H8 111.9 . .
N7 C8 H8 111.9 . .
C9 C8 H8 111.9 . .
N6 C9 N8 112.9(4) . .
N6 C9 C8 103.3(4) . .
N8 C9 C8 103.1(4) . .
N6 C9 H9 112.3 . .
N8 C9 H9 112.3 . .
C8 C9 H9 112.3 . .
O9 C10 N8 125.3(5) . .
O9 C10 N7 125.6(5) . .
N8 C10 N7 109.1(5) . .
N9 C11 N6 113.3(4) . .
N9 C11 H11A 108.9 . .
N6 C11 H11A 108.9 . .
N9 C11 H11B 108.9 . .
N6 C11 H11B 108.9 . .
H11A C11 H11B 107.7 . .
N11 C12 N8 113.4(4) . .
N11 C12 H12A 108.9 . .
N8 C12 H12A 108.9 . .
N11 C12 H12B 108.9 . .
N8 C12 H12B 108.9 . .
H12A C12 H12B 107.7 . .
O3 C13 N9 126.7(5) . .
O3 C13 N10 125.3(5) . .
N9 C13 N10 108.0(5) . .
N9 C14 N11 113.9(4) . .
N9 C14 C15 103.3(4) . .
N11 C14 C15 103.5(4) . .
N9 C14 H14 111.8 . .
N11 C14 H14 111.8 . .
C15 C14 H14 111.8 . .
N10 C15 N12 114.9(5) . .
N10 C15 C14 103.0(4) . .
N12 C15 C14 102.9(4) . .
N10 C15 H15 111.8 . .
N12 C15 H15 111.8 . .
C14 C15 H15 111.8 . .
O10 C16 N11 126.8(5) . .
O10 C16 N12 125.3(5) . .
N11 C16 N12 107.9(5) . .
N13 C17 N10 112.5(4) . .
N13 C17 H17A 109.1 . .
N10 C17 H17A 109.1 . .
N13 C17 H17B 109.1 . .
N10 C17 H17B 109.1 . .
H17A C17 H17B 107.8 . .
N15 C18 N12 114.8(5) . .
N15 C18 H18A 108.6 . .
N12 C18 H18A 108.6 . .
N15 C18 H18B 108.6 . .
N12 C18 H18B 108.6 . .
H18A C18 H18B 107.5 . .
O4 C19 N13 127.5(6) . .
O4 C19 N14 124.9(6) . .
N13 C19 N14 107.6(6) . .
N15 C20 N13 114.9(4) . .
N15 C20 C21 103.3(4) . .
N13 C20 C21 102.4(5) . .
N15 C20 H20 111.8 . .
N13 C20 H20 111.8 . .
C21 C20 H20 111.8 . .
N14 C21 N16 115.2(5) . .
N14 C21 C20 103.1(5) . .
N16 C21 C20 102.4(4) . .
N14 C21 H21 111.8 . .
N16 C21 H21 111.8 . .
C20 C21 H21 111.8 . .
O11 C22 N15 125.2(6) . .
O11 C22 N16 125.4(5) . .
N15 C22 N16 109.3(5) . .
N17 C23 N14 113.2(5) . .
N17 C23 H23A 108.9 . .
N14 C23 H23A 108.9 . .
N17 C23 H23B 108.9 . .
N14 C23 H23B 108.9 . .
H23A C23 H23B 107.7 . .
N16 C24 N19 113.5(5) . .
N16 C24 H24A 108.9 . .
N19 C24 H24A 108.9 . .
N16 C24 H24B 108.9 . .
N19 C24 H24B 108.9 . .
H24A C24 H24B 107.7 . .
O5 C25 N17 127.1(6) . .
O5 C25 N18 124.2(6) . .
N17 C25 N18 108.7(5) . .
N17 C26 N19 115.5(5) . .
N17 C26 C27 102.9(5) . .
N19 C26 C27 103.4(4) . .
N17 C26 H26 111.5 . .
N19 C26 H26 111.5 . .
C27 C26 H26 111.5 . .
N18 C27 N20 114.2(5) . .
N18 C27 C26 102.4(5) . .
N20 C27 C26 102.7(5) . .
N18 C27 H27 112.2 . .
N20 C27 H27 112.2 . .
C26 C27 H27 112.2 . .
O12 C28 N20 125.6(5) . .
O12 C28 N19 125.3(6) . .
N20 C28 N19 109.1(5) . .
N21 C29 N18 113.9(5) . .
N21 C29 H29A 108.8 . .
N18 C29 H29A 108.8 . .
N21 C29 H29B 108.8 . .
N18 C29 H29B 108.8 . .
H29A C29 H29B 107.7 . .
N23 C30 N20 114.0(5) . .
N23 C30 H30A 108.8 . .
N20 C30 H30A 108.8 . .
N23 C30 H30B 108.8 . .
N20 C30 H30B 108.8 . .
H30A C30 H30B 107.7 . .
O6 C31 N22 126.3(6) . .
O6 C31 N21 124.4(6) . .
N22 C31 N21 109.3(6) . .
N23 C32 N21 114.8(5) . .
N23 C32 C33 103.2(5) . .
N21 C32 C33 103.2(5) . .
N23 C32 H32 111.7 . .
N21 C32 H32 111.7 . .
C33 C32 H32 111.7 . .
N22 C33 N24 114.4(5) . .
N22 C33 C32 103.9(5) . .
N24 C33 C32 104.8(5) . .
N22 C33 H33 111.1 . .
N24 C33 H33 111.1 . .
C32 C33 H33 111.1 . .
O13 C34 N23 126.6(5) . .
O13 C34 N24 125.7(5) . .
N23 C34 N24 107.7(5) . .
N22 C35 N25 112.8(5) . .
N22 C35 H35A 109.0 . .
N25 C35 H35A 109.0 . .
N22 C35 H35B 109.0 . .
N25 C35 H35B 109.0 . .
H35A C35 H35B 107.8 . .
N24 C36 N27 114.1(5) . .
N24 C36 H36A 108.7 . .
N27 C36 H36A 108.7 . .
N24 C36 H36B 108.7 . .
N27 C36 H36B 108.7 . .
H36A C36 H36B 107.6 . .
O7 C37 N25 126.6(6) . .
O7 C37 N26 125.0(6) . .
N25 C37 N26 108.3(5) . .
N25 C38 N27 115.7(5) . .
N25 C38 C39 103.1(5) . .
N27 C38 C39 102.7(5) . .
N25 C38 H38 111.5 . .
N27 C38 H38 111.5 . .
C39 C38 H38 111.5 . .
N26 C39 N28 113.9(5) . .
N26 C39 C38 103.2(5) . .
N28 C39 C38 103.3(4) . .
N26 C39 H39 111.9 . .
N28 C39 H39 111.9 . .
C38 C39 H39 111.9 . .
O14 C40 N28 127.1(6) . .
O14 C40 N27 125.2(6) . .
N28 C40 N27 107.7(5) . .
N1 C41 N26 114.1(5) . .
N1 C41 H41A 108.7 . .
N26 C41 H41A 108.7 . .
N1 C41 H41B 108.7 . .
N26 C41 H41B 108.7 . .
H41A C41 H41B 107.6 . .
N3 C42 N28 114.3(5) . .
N3 C42 H42A 108.7 . .
N28 C42 H42A 108.7 . .
N3 C42 H42B 108.7 . .
N28 C42 H42B 108.7 . .
H42A C42 H42B 107.6 . .
C1 N1 C41 123.2(5) . .
C1 N1 C2 111.6(5) . .
C41 N1 C2 124.2(5) . .
C1 N2 C5 121.1(5) . .
C1 N2 C3 113.0(5) . .
C5 N2 C3 125.9(5) . .
C4 N3 C42 122.1(5) . .
C4 N3 C2 110.9(5) . .
C42 N3 C2 123.0(5) . .
C4 N4 C6 122.3(5) . .
C4 N4 C3 113.1(5) . .
C6 N4 C3 123.7(5) . .
C7 N5 C8 113.3(4) . .
C7 N5 C5 121.5(5) . .
C8 N5 C5 125.2(4) . .
C7 N6 C9 110.8(4) . .
C7 N6 C11 120.4(5) . .
C9 N6 C11 121.7(4) . .
C10 N7 C6 122.9(5) . .
C10 N7 C8 111.6(4) . .
C6 N7 C8 123.7(5) . .
C10 N8 C12 125.1(5) . .
C10 N8 C9 112.4(4) . .
C12 N8 C9 121.6(4) . .
C13 N9 C14 113.0(5) . .
C13 N9 C11 122.5(5) . .
C14 N9 C11 123.2(5) . .
C13 N10 C15 112.2(5) . .
C13 N10 C17 121.2(5) . .
C15 N10 C17 123.5(4) . .
C16 N11 C12 120.3(5) . .
C16 N11 C14 112.0(4) . .
C12 N11 C14 121.8(4) . .
C16 N12 C18 122.7(5) . .
C16 N12 C15 113.0(4) . .
C18 N12 C15 124.4(4) . .
C19 N13 C17 120.2(5) . .
C19 N13 C20 111.7(5) . .
C17 N13 C20 123.8(5) . .
C19 N14 C21 112.5(5) . .
C19 N14 C23 122.4(5) . .
C21 N14 C23 124.9(5) . .
C22 N15 C20 111.9(5) . .
C22 N15 C18 124.4(5) . .
C20 N15 C18 123.7(5) . .
C22 N16 C24 122.9(5) . .
C22 N16 C21 110.4(5) . .
C24 N16 C21 122.8(5) . .
C25 N17 C26 112.5(5) . .
C25 N17 C23 123.5(5) . .
C26 N17 C23 123.9(5) . .
C25 N18 C27 111.6(5) . .
C25 N18 C29 123.5(5) . .
C27 N18 C29 122.9(5) . .
C28 N19 C24 119.3(5) . .
C28 N19 C26 110.3(5) . .
C24 N19 C26 121.9(4) . .
C28 N20 C27 112.8(5) . .
C28 N20 C30 122.3(5) . .
C27 N20 C30 124.0(5) . .
C31 N21 C29 122.5(5) . .
C31 N21 C32 111.5(5) . .
C29 N21 C32 122.2(5) . .
C31 N22 C33 112.1(5) . .
C31 N22 C35 123.6(6) . .
C33 N22 C35 123.5(5) . .
C34 N23 C32 112.8(5) . .
C34 N23 C30 121.5(5) . .
C32 N23 C30 125.0(5) . .
C34 N24 C36 120.9(5) . .
C34 N24 C33 110.7(5) . .
C36 N24 C33 123.2(5) . .
C37 N25 C38 112.6(5) . .
C37 N25 C35 119.4(5) . .
C38 N25 C35 122.4(5) . .
C37 N26 C41 122.9(5) . .
C37 N26 C39 111.7(5) . .
C41 N26 C39 123.2(5) . .
C40 N27 C36 123.7(5) . .
C40 N27 C38 112.3(5) . .
C36 N27 C38 123.6(5) . .
C40 N28 C39 112.8(5) . .
C40 N28 C42 122.7(5) . .
C39 N28 C42 122.2(5) . .
C1 O1 Sr1 151.7(4) . .
C7 O2 Sr1 159.5(4) . .
C19 O4 Sr2 155.2(4) . .
C25 O5 Sr2 149.3(4) . .
C16 O10 Sr1 154.5(4) . 2_546
C22 O11 Sr1 156.5(4) . 2_546

loop_
_geom_bond_atom_site_label_1
_geom_bond_atom_site_label_2
_geom_bond_distance
_geom_bond_site_symmetry_2
O1W Sr1 2.681(5) .
O2W Sr1 2.585(5) .
O3W Sr1 2.590(6) .
O4W Sr1 2.649(9) .
O5W Sr2 2.450(8) .
O6W Sr2 2.540(16) .
O7W Sr2 2.506(13) .
O9W Sr2 2.637(13) .
Cl1 Cd1 2.4675(17) .
Cl2 Cd1 2.455(2) .
Cl3 Cd1 2.4442(18) .
Cl4 Cd1 2.489(2) .
Cl5 Cd2 2.4821(17) .
Cl6 Cd2 2.4386(18) .
Cl7 Cd2 2.430(2) .
Cl8 Cd2 2.484(2) .
Sr1 O2 2.509(4) .
Sr1 O10 2.568(4) 2_556
Sr1 O1 2.588(4) .
Sr1 O11 2.608(4) 2_556
Sr2 O5 2.493(5) .
Sr2 O4 2.570(5) .
C1 O1 1.232(7) .
C1 N2 1.356(7) .
C1 N1 1.379(7) .
C2 N1 1.450(7) .
C2 N3 1.457(7) .
C2 C3 1.543(8) .
C2 H2 0.9900 .
C3 N4 1.446(7) .
C3 N2 1.454(7) .
C3 H3 0.9900 .
C4 O8 1.228(7) .
C4 N4 1.353(8) .
C4 N3 1.370(8) .
C5 N2 1.408(7) .
C5 N5 1.471(7) .
C5 H5A 0.9800 .
C5 H5B 0.9800 .
C6 N4 1.435(8) .
C6 N7 1.447(7) .
C6 H6A 0.9800 .
C6 H6B 0.9800 .
C7 O2 1.206(7) .
C7 N5 1.361(7) .
C7 N6 1.374(7) .
C8 N5 1.417(7) .
C8 N7 1.458(7) .
C8 C9 1.542(7) .
C8 H8 0.9900 .
C9 N6 1.456(7) .
C9 N8 1.463(7) .
C9 H9 0.9900 .
C10 O9 1.222(7) .
C10 N8 1.338(7) .
C10 N7 1.374(7) .
C11 N9 1.450(7) .
C11 N6 1.457(7) .
C11 H11A 0.9800 .
C11 H11B 0.9800 .
C12 N11 1.442(7) .
C12 N8 1.460(7) .
C12 H12A 0.9800 .
C12 H12B 0.9800 .
C13 O3 1.227(7) .
C13 N9 1.343(7) .
C13 N10 1.376(7) .
C14 N9 1.436(7) .
C14 N11 1.459(7) .
C14 C15 1.544(7) .
C14 H14 0.9900 .
C15 N10 1.432(7) .
C15 N12 1.446(7) .
C15 H15 0.9900 .
C16 O10 1.223(7) .
C16 N11 1.365(7) .
C16 N12 1.375(7) .
C17 N13 1.449(7) .
C17 N10 1.470(7) .
C17 H17A 0.9800 .
C17 H17B 0.9800 .
C18 N15 1.438(7) .
C18 N12 1.443(7) .
C18 H18A 0.9800 .
C18 H18B 0.9800 .
C19 O4 1.225(8) .
C19 N13 1.360(8) .
C19 N14 1.380(8) .
C20 N15 1.430(7) .
C20 N13 1.457(7) .
C20 C21 1.542(8) .
C20 H20 0.9900 .
C21 N14 1.427(8) .
C21 N16 1.465(7) .
C21 H21 0.9900 .
C22 O11 1.230(7) .
C22 N15 1.359(7) .
C22 N16 1.360(7) .
C23 N17 1.441(7) .
C23 N14 1.460(8) .
C23 H23A 0.9800 .
C23 H23B 0.9800 .
C24 N16 1.438(7) .
C24 N19 1.448(7) .
C24 H24A 0.9800 .
C24 H24B 0.9800 .
C25 O5 1.233(7) .
C25 N17 1.342(8) .
C25 N18 1.369(8) .
C26 N17 1.425(7) .
C26 N19 1.458(7) .
C26 C27 1.554(8) .
C26 H26 0.9900 .
C27 N18 1.434(7) .
C27 N20 1.445(7) .
C27 H27 0.9900 .
C28 O12 1.223(7) .
C28 N20 1.349(7) .
C28 N19 1.386(7) .
C29 N21 1.434(8) .
C29 N18 1.455(8) .
C29 H29A 0.9800 .
C29 H29B 0.9800 .
C30 N23 1.435(7) .
C30 N20 1.450(7) .
C30 H30A 0.9800 .
C30 H30B 0.9800 .
C31 O6 1.233(7) .
C31 N22 1.348(8) .
C31 N21 1.363(8) .
C32 N23 1.435(7) .
C32 N21 1.451(8) .
C32 C33 1.535(8) .
C32 H32 0.9900 .
C33 N22 1.439(8) .
C33 N24 1.448(8) .
C33 H33 0.9900 .
C34 O13 1.220(7) .
C34 N23 1.378(7) .
C34 N24 1.387(7) .
C35 N22 1.464(8) .
C35 N25 1.479(8) .
C35 H35A 0.9800 .
C35 H35B 0.9800 .
C36 N24 1.447(7) .
C36 N27 1.452(7) .
C36 H36A 0.9800 .
C36 H36B 0.9800 .
C37 O7 1.223(7) .
C37 N25 1.340(8) .
C37 N26 1.373(8) .
C38 N25 1.445(8) .
C38 N27 1.464(7) .
C38 C39 1.531(8) .
C38 H38 0.9900 .
C39 N26 1.448(7) .
C39 N28 1.450(7) .
C39 H39 0.9900 .
C40 O14 1.207(7) .
C40 N28 1.363(7) .
C40 N27 1.364(7) .
C41 N1 1.424(7) .
C41 N26 1.437(7) .
C41 H41A 0.9800 .
C41 H41B 0.9800 .
C42 N3 1.430(7) .
C42 N28 1.460(8) .
C42 H42A 0.9800 .
C42 H42B 0.9800 .
O10 Sr1 2.568(4) 2_546
O11 Sr1 2.608(4) 2_546

loop_
_platon_squeeze_void_nr
_platon_squeeze_void_average_x
_platon_squeeze_void_average_y
_platon_squeeze_void_average_z
_platon_squeeze_void_volume
_platon_squeeze_void_count_electrons
_platon_squeeze_void_content
1 0.500 0.500 0.000 768 270 ' '
2 0.000 1.000 0.500 768 272 ' '
3 0.243 0.176 0.815 168 57 ' '
4 0.257 0.676 0.685 168 58 ' '
5 0.743 0.324 0.315 168 58 ' '
6 0.757 0.824 0.185 168 57 ' '
